data_7007230
loop_
_publ_author_name
'Farrell, David'
'Harding, Charles J.'
'McKee, Vickie'
'Nelson, Jane'

_publ_section_title
;
 Effect of methylation on the coordination of copper by small
 azacryptands; the role of geometrically constrained hydrogen bonding
 in stabilizing terminally coordinated oxygen species.
;
_journal_issue 26
_journal_name_full 'Dalton transactions (Cambridge, England : 2003)'
_journal_page_first 3204
_journal_page_last 3211
_journal_paper_doi 10.1039/b602003h
_journal_year 2006
_chemical_formula_sum 'C24 H57 Cl3 Cu N8 O13'
_chemical_formula_weight 835.67
_chemical_name_systematic
;
?
;
_space_group_IT_number 155
_symmetry_cell_setting rhombohedral
_symmetry_space_group_name_Hall 'R 3 2"'
_symmetry_space_group_name_H-M 'R 3 2 :H'
_atom_sites_solution_hydrogens geom
_atom_sites_solution_primary direct
_atom_sites_solution_secondary difmap
_audit_creation_method SHELXL-97
_cell_angle_alpha 90.00
_cell_angle_beta 90.00
_cell_angle_gamma 120.00
_cell_formula_units_Z 3
_cell_length_a 10.1113(12)
_cell_length_b 10.1113(12)
_cell_length_c 29.655(5)
_cell_measurement_reflns_used 2695
_cell_measurement_temperature 150(2)
_cell_measurement_theta_max 24.44
_cell_measurement_theta_min 2.42
_cell_volume 2625.7(6)
_computing_cell_refinement 'Bruker SMART'
_computing_data_collection 'Bruker SMART'
_computing_data_reduction 'Bruker SAINT'
_computing_molecular_graphics 'Bruker SHELXTL'
_computing_publication_material 'Bruker SHELXTL'
_computing_structure_refinement 'SHELXL-97 (Sheldrick, 1997)'
_computing_structure_solution 'SHELXS-97 (Sheldrick, 1990)'
_diffrn_ambient_temperature 150(2)
_diffrn_measured_fraction_theta_full 1.000
_diffrn_measured_fraction_theta_max 1.000
_diffrn_measurement_device_type 'CCD area detector'
_diffrn_measurement_method 'phi and omega scans'
_diffrn_radiation_monochromator graphite
_diffrn_radiation_source 'normal-focus sealed tube'
_diffrn_radiation_type MoK\a
_diffrn_radiation_wavelength 0.71073
_diffrn_reflns_av_R_equivalents 0.0351
_diffrn_reflns_av_sigmaI/netI 0.0215
_diffrn_reflns_limit_h_max 12
_diffrn_reflns_limit_h_min -11
_diffrn_reflns_limit_k_max 11
_diffrn_reflns_limit_k_min -12
_diffrn_reflns_limit_l_max 35
_diffrn_reflns_limit_l_min -35
_diffrn_reflns_number 6242
_diffrn_reflns_theta_full 24.98
_diffrn_reflns_theta_max 24.98
_diffrn_reflns_theta_min 2.06
_diffrn_standards_number 0
_exptl_absorpt_coefficient_mu 0.926
_exptl_absorpt_correction_T_max 1.00000
_exptl_absorpt_correction_T_min 0.574600
_exptl_absorpt_correction_type multi-scan
_exptl_crystal_colour blue
_exptl_crystal_density_diffrn 1.585
_exptl_crystal_density_method 'not measured'
_exptl_crystal_description plate
_exptl_crystal_F_000 1323
_exptl_crystal_size_max 0.41
_exptl_crystal_size_mid 0.25
_exptl_crystal_size_min 0.03
_refine_diff_density_max 0.367
_refine_diff_density_min -0.237
_refine_diff_density_rms 0.062
_refine_ls_abs_structure_details 'Flack H D (1983), Acta Cryst. A39, 876-881'
_refine_ls_abs_structure_Flack 0.44(4)
_refine_ls_extinction_method none
_refine_ls_goodness_of_fit_ref 1.130
_refine_ls_hydrogen_treatment constr
_refine_ls_matrix_type full
_refine_ls_number_parameters 85
_refine_ls_number_reflns 1042
_refine_ls_number_restraints 0
_refine_ls_restrained_S_all 1.130
_refine_ls_R_factor_all 0.0407
_refine_ls_R_factor_gt 0.0367
_refine_ls_shift/su_max 0.000
_refine_ls_shift/su_mean 0.000
_refine_ls_structure_factor_coef Fsqd
_refine_ls_weighting_details 'calc w=1/[\s^2^(Fo^2^)+(0.0579P)^2^+2.8152P] where P=(Fo^2^+2Fc^2^)/3'
_refine_ls_weighting_scheme calc
_refine_ls_wR_factor_gt 0.0957
_refine_ls_wR_factor_ref 0.0977
_reflns_number_gt 972
_reflns_number_total 1042
_reflns_threshold_expression >2sigma(I)
_cod_data_source_file b602003h.txt
_cod_data_source_block 4_(cume6)
_cod_depositor_comments
;
The following automatic conversions were performed:
'_symmetry_cell_setting' value 'Rhombohedral' changed to 'rhombohedral'
according to '/home/saulius/struct/CIF-dictionaries/cif_core.dic'
dictionary named 'cif_core.dic' version 2.4.1 from 2010-06-29.

Automatic conversion script
Id: cif_fix_enum 1527 2010-12-29 10:47:43Z saulius 
;
_cod_original_sg_symbol_H-M R32
_cod_database_code 7007230

loop_
_symmetry_equiv_pos_as_xyz
'x, y, z'
'-y, x-y, z'
'-x+y, -x, z'
'y, x, -z'
'x-y, -y, -z'
'-x, -x+y, -z'
'x+2/3, y+1/3, z+1/3'
'-y+2/3, x-y+1/3, z+1/3'
'-x+y+2/3, -x+1/3, z+1/3'
'y+2/3, x+1/3, -z+1/3'
'x-y+2/3, -y+1/3, -z+1/3'
'-x+2/3, -x+y+1/3, -z+1/3'
'x+1/3, y+2/3, z+2/3'
'-y+1/3, x-y+2/3, z+2/3'
'-x+y+1/3, -x+2/3, z+2/3'
'y+1/3, x+2/3, -z+2/3'
'x-y+1/3, -y+2/3, -z+2/3'
'-x+1/3, -x+y+2/3, -z+2/3'

loop_
_atom_site_label
_atom_site_type_symbol
_atom_site_fract_x
_atom_site_fract_y
_atom_site_fract_z
_atom_site_U_iso_or_equiv
_atom_site_adp_type
_atom_site_occupancy
_atom_site_symmetry_multiplicity
_atom_site_calc_flag
_atom_site_refinement_flags
_atom_site_disorder_assembly
_atom_site_disorder_group
Cu1 Cu 0.3333 0.6667 0.12025(5) 0.0229(3) Uani 0.50 3 d SP . .
O1 O 0.3333 0.6667 0.1827(3) 0.0226(12) Uani 0.50 3 d SP . .
N1 N 0.3333 0.6667 0.05140(12) 0.0285(8) Uani 1 3 d S . .
C1 C 0.2672(5) 0.5063(3) 0.03598(9) 0.0342(8) Uani 1 1 d . . .
H1A H 0.3003 0.5049 0.0046 0.041 Uiso 1 1 calc R . .
H1B H 0.1544 0.4559 0.0362 0.041 Uiso 1 1 calc R . .
C2 C 0.3178(4) 0.4191(4) 0.06625(10) 0.0325(8) Uani 1 1 d . . .
H2A H 0.2762 0.3141 0.0545 0.039 Uiso 1 1 calc R . .
H2B H 0.4306 0.4694 0.0657 0.039 Uiso 1 1 calc R . .
N3 N 0.2657(3) 0.4118(3) 0.11338(9) 0.0325(6) Uani 1 1 d . . .
C3 C 0.3499(4) 0.3545(4) 0.14163(9) 0.0335(7) Uani 1 1 d . . .
H3A H 0.4607 0.4249 0.1375 0.040 Uiso 1 1 calc R . .
H3B H 0.3266 0.2536 0.1297 0.040 Uiso 1 1 calc R . .
C4 C 0.1009(4) 0.3050(6) 0.11654(14) 0.0536(11) Uani 1 1 d . . .
H4A H 0.0672 0.3016 0.1477 0.080 Uiso 1 1 calc R . .
H4B H 0.0789 0.2028 0.1074 0.080 Uiso 1 1 calc R . .
H4C H 0.0465 0.3392 0.0967 0.080 Uiso 1 1 calc R . .
Cl1 Cl -0.3333 0.3333 0.09378(3) 0.0260(3) Uani 1 3 d S . .
O11 O -0.3333 0.3333 0.14215(11) 0.0377(8) Uani 1 3 d S . .
O12 O -0.3152(3) 0.4759(3) 0.07741(8) 0.0399(6) Uani 1 1 d . . .
Cl2 Cl 0.0000 0.0000 0.0000 0.0462(5) Uani 1 6 d S . .
O21 O 0.0000 0.0000 0.0508(3) 0.101(4) Uani 0.50 3 d SP . .
O22 O 0.1075(8) -0.0456(9) -0.0126(3) 0.087(3) Uani 0.50 1 d P . .

loop_
_atom_site_aniso_label
_atom_site_aniso_U_11
_atom_site_aniso_U_22
_atom_site_aniso_U_33
_atom_site_aniso_U_23
_atom_site_aniso_U_13
_atom_site_aniso_U_12
Cu1 0.0230(4) 0.0230(4) 0.0227(7) 0.000 0.000 0.0115(2)
O1 0.026(2) 0.026(2) 0.017(4) 0.000 0.000 0.0128(11)
N1 0.0285(12) 0.0285(12) 0.0284(19) 0.000 0.000 0.0143(6)
C1 0.040(2) 0.0323(15) 0.0271(14) -0.0049(11) -0.0033(16) 0.0161(16)
C2 0.0368(19) 0.0314(17) 0.0320(17) -0.0045(13) 0.0014(13) 0.0190(15)
N3 0.0299(14) 0.0391(16) 0.0322(14) 0.0000(13) -0.0020(11) 0.0199(13)
C3 0.0369(19) 0.0363(18) 0.0358(17) -0.0057(14) -0.0068(15) 0.0247(16)
C4 0.031(2) 0.074(3) 0.055(2) 0.019(2) 0.0047(16) 0.025(2)
Cl1 0.0239(4) 0.0239(4) 0.0303(5) 0.000 0.000 0.01195(19)
O11 0.0384(12) 0.0384(12) 0.0362(18) 0.000 0.000 0.0192(6)
O12 0.0399(13) 0.0286(12) 0.0521(14) 0.0074(10) 0.0022(10) 0.0178(11)
Cl2 0.0490(7) 0.0490(7) 0.0406(10) 0.000 0.000 0.0245(4)
O21 0.128(7) 0.128(7) 0.046(5) 0.000 0.000 0.064(3)
O22 0.070(5) 0.087(7) 0.113(7) 0.009(4) 0.025(4) 0.047(6)

loop_
_atom_type_symbol
_atom_type_description
_atom_type_scat_dispersion_real
_atom_type_scat_dispersion_imag
_atom_type_scat_source
C C 0.0033 0.0016 'International Tables Vol C Tables 4.2.6.8 and 6.1.1.4'
H H 0.0000 0.0000 'International Tables Vol C Tables 4.2.6.8 and 6.1.1.4'
N N 0.0061 0.0033 'International Tables Vol C Tables 4.2.6.8 and 6.1.1.4'
O O 0.0106 0.0060 'International Tables Vol C Tables 4.2.6.8 and 6.1.1.4'
Cl Cl 0.1484 0.1585 'International Tables Vol C Tables 4.2.6.8 and 6.1.1.4'
Cu Cu 0.3201 1.2651 'International Tables Vol C Tables 4.2.6.8 and 6.1.1.4'

loop_
_geom_angle_atom_site_label_1
_geom_angle_atom_site_label_2
_geom_angle_atom_site_label_3
_geom_angle
_geom_angle_site_symmetry_1
_geom_angle_site_symmetry_3
_geom_angle_publ_flag
O1 Cu1 O1 0.0 10_455 . ?
O1 Cu1 N1 180.0 10_455 . ?
O1 Cu1 N1 180.000(1) . . y
O1 Cu1 N3 95.03(8) 10_455 3_565 ?
O1 Cu1 N3 95.03(7) . 3_565 ?
N1 Cu1 N3 84.97(7) . 3_565 ?
O1 Cu1 N3 95.03(7) 10_455 2_665 ?
O1 Cu1 N3 95.03(8) . 2_665 ?
N1 Cu1 N3 84.97(7) . 2_665 ?
N3 Cu1 N3 119.24(2) 3_565 2_665 ?
O1 Cu1 N3 95.04(7) 10_455 . ?
O1 Cu1 N3 95.03(7) . . y
N1 Cu1 N3 84.97(7) . . y
N3 Cu1 N3 119.24(2) 3_565 . ?
N3 Cu1 N3 119.24(2) 2_665 . ?
O1 Cu1 Cu1 0.0 10_455 10_455 ?
O1 Cu1 Cu1 0.0 . 10_455 ?
N1 Cu1 Cu1 180.0 . 10_455 ?
N3 Cu1 Cu1 95.03(7) 3_565 10_455 ?
N3 Cu1 Cu1 95.03(7) 2_665 10_455 ?
N3 Cu1 Cu1 95.03(7) . 10_455 ?
Cu1 O1 O1 180.0 10_455 10_455 ?
Cu1 O1 Cu1 180.0 10_455 . ?
O1 O1 Cu1 0.0 10_455 . ?
C1 N1 C1 110.96(16) 3_565 2_665 ?
C1 N1 C1 110.96(16) 3_565 . ?
C1 N1 C1 110.96(16) 2_665 . ?
C1 N1 Cu1 107.94(17) 3_565 . ?
C1 N1 Cu1 107.94(17) 2_665 . ?
C1 N1 Cu1 107.94(17) . . ?
N1 C1 C2 110.8(3) . . ?
N3 C2 C1 111.9(3) . . ?
C4 N3 C2 110.0(3) . . ?
C4 N3 C3 109.6(3) . . ?
C2 N3 C3 106.8(2) . . ?
C4 N3 Cu1 114.0(2) . . ?
C2 N3 Cu1 97.30(19) . . ?
C3 N3 Cu1 118.0(2) . . ?
N3 C3 C3 117.0(3) . 12 ?
O11 Cl1 O12 109.66(11) . 3_455 ?
O11 Cl1 O12 109.66(11) . 2_565 ?
O12 Cl1 O12 109.28(11) 3_455 2_565 ?
O11 Cl1 O12 109.66(11) . . ?
O12 Cl1 O12 109.28(11) 3_455 . ?
O12 Cl1 O12 109.28(11) 2_565 . ?
O22 Cl2 O22 113.4(3) 3 2 ?
O22 Cl2 O22 154.6(6) 3 5 ?
O22 Cl2 O22 90.5(6) 2 5 ?
O22 Cl2 O22 90.5(6) 3 4 ?
O22 Cl2 O22 45.1(6) 2 4 ?
O22 Cl2 O22 113.4(3) 5 4 ?
O22 Cl2 O22 45.1(6) 3 6 ?
O22 Cl2 O22 154.6(6) 2 6 ?
O22 Cl2 O22 113.4(3) 5 6 ?
O22 Cl2 O22 113.4(3) 4 6 ?
O22 Cl2 O22 113.4(3) 3 . ?
O22 Cl2 O22 113.4(3) 2 . ?
O22 Cl2 O22 45.1(6) 5 . ?
O22 Cl2 O22 154.6(6) 4 . ?
O22 Cl2 O22 90.5(6) 6 . ?
O22 Cl2 O21 105.2(3) 3 . ?
O22 Cl2 O21 105.2(3) 2 . ?
O22 Cl2 O21 74.8(3) 5 . ?
O22 Cl2 O21 74.8(3) 4 . ?
O22 Cl2 O21 74.8(3) 6 . ?
O22 Cl2 O21 105.2(3) . . ?
O22 Cl2 O21 74.8(3) 3 4 ?
O22 Cl2 O21 74.8(3) 2 4 ?
O22 Cl2 O21 105.2(3) 5 4 ?
O22 Cl2 O21 105.2(3) 4 4 ?
O22 Cl2 O21 105.2(3) 6 4 ?
O22 Cl2 O21 74.8(3) . 4 ?
O21 Cl2 O21 180.0 . 4 ?
Cl2 O21 O22 50.6(3) . 6 ?
Cl2 O21 O22 50.6(3) . 4 ?
O22 O21 O22 84.0(5) 6 4 ?
Cl2 O21 O22 50.6(3) . 5 ?
O22 O21 O22 84.0(5) 6 5 ?
O22 O21 O22 84.0(5) 4 5 ?
O22 O22 Cl2 67.4(3) 5 . ?
O22 O22 O21 105.7(7) 5 4 ?
Cl2 O22 O21 54.6(4) . 4 ?

loop_
_geom_bond_atom_site_label_1
_geom_bond_atom_site_label_2
_geom_bond_distance
_geom_bond_site_symmetry_2
_geom_bond_publ_flag
Cu1 O1 0.902(7) 10_455 ?
Cu1 O1 1.851(9) . y
Cu1 N1 2.042(4) . y
Cu1 N3 2.322(3) 3_565 ?
Cu1 N3 2.322(3) 2_665 ?
Cu1 N3 2.322(3) . y
Cu1 Cu1 2.753(3) 10_455 ?
O1 Cu1 0.902(7) 10_455 ?
O1 O1 0.948(16) 10_455 ?
N1 C1 1.484(3) 3_565 ?
N1 C1 1.484(3) 2_665 ?
N1 C1 1.484(3) . ?
C1 C2 1.515(5) . ?
C2 N3 1.482(4) . ?
N3 C4 1.467(5) . ?
N3 C3 1.501(4) . ?
C3 C3 1.513(6) 12 ?
Cl1 O11 1.434(3) . ?
Cl1 O12 1.444(2) 3_455 ?
Cl1 O12 1.444(2) 2_565 ?
Cl1 O12 1.444(2) . ?
Cl2 O22 1.427(6) 3 ?
Cl2 O22 1.427(6) 2 ?
Cl2 O22 1.427(6) 5 ?
Cl2 O22 1.427(6) 4 ?
Cl2 O22 1.427(6) 6 ?
Cl2 O22 1.427(6) . ?
Cl2 O21 1.505(10) . ?
Cl2 O21 1.505(10) 4 ?
O21 O22 1.782(10) 6 ?
O21 O22 1.782(10) 4 ?
O21 O22 1.782(10) 5 ?
O22 O22 1.094(14) 5 ?
O22 O21 1.782(10) 4 ?
